data_4127362
loop_
_publ_author_name
'Ejegbavwo, Otega A.'
'Martin, Corey R.'
'Olorunfemi, Oyindamola A.'
'Leith, Gabrielle A.'
'Ly, Richard T.'
'Rice, Allison M.'
'Dolgopolova, Ekaterina A.'
'Smith, Mark D.'
'Karakalos, Stavros G.'
'Birkner, Nancy'
'Powell, Brian A.'
'Pandey, Shubham'
'Koch, Robert J.'
'Misture, Scott T.'
'Loye, Hans-Conrad Zur'
'Phillpot, Simon R.'
'Brinkman, Kyle S.'
'Shustova, Natalia B.'

_publ_section_title
;
 Thermodynamics and Electronic Properties of Heterometallic Multinuclear
 Actinide-Containing Metal-Organic Frameworks with &quot;Structural
 Memory&quot;.
;
_journal_issue 29
_journal_name_full 'Journal of the American Chemical Society'
_journal_page_first 11628
_journal_page_last 11640
_journal_paper_doi 10.1021/jacs.9b04737
_journal_volume 141
_journal_year 2019
_chemical_formula_moiety 'C102 H76 O38 Th6'
_chemical_formula_sum 'C102 H76 O38 Th6'
_chemical_formula_weight 3301.86
_space_group_crystal_system tetragonal
_space_group_IT_number 131
_space_group_name_Hall '-P 4c 2'
_space_group_name_H-M_alt 'P 42/m m c'
_symmetry_space_group_name_Hall '-P 4c 2'
_symmetry_space_group_name_H-M 'P 42/m m c'
_atom_sites_solution_hydrogens mixed
_atom_sites_solution_primary dual
_audit_creation_date 2018-11-21
_audit_creation_method
;
Olex2 1.2
(compiled 2018.05.29 svn.r3508 for OlexSys, GUI svn.r5506)
;
_cell_angle_alpha 90
_cell_angle_beta 90
_cell_angle_gamma 90
_cell_formula_units_Z 2
_cell_length_a 23.8841(16)
_cell_length_b 23.8841(16)
_cell_length_c 19.6378(14)
_cell_measurement_reflns_used 9860
_cell_measurement_temperature 100(2)
_cell_measurement_theta_max 27.591
_cell_measurement_theta_min 2.686
_cell_volume 11202.4(13)
_computing_cell_refinement 'SAINT+ Ver. 8.38A (Bruker-AXS, 2016)'
_computing_data_collection 'Bruker APEX3 v2016.5-0 (Bruker, 2016)'
_computing_data_reduction 'SAINT+ Ver. 8.38A (Bruker-AXS, 2016)'
_computing_molecular_graphics 'Olex2 (Dolomanov et al., 2009)'
_computing_publication_material 'Olex2 (Dolomanov et al., 2009)'
_computing_structure_refinement 'XL (Sheldrick, 2008)'
_computing_structure_solution 'ShelXT (Sheldrick, 2015)'
_diffrn_ambient_temperature 100(2)
_diffrn_detector 'Bruker PHOTON-100 area detector'
_diffrn_detector_area_resol_mean 10.4
_diffrn_detector_type 'CMOS area detector'
_diffrn_measured_fraction_theta_full 0.994
_diffrn_measured_fraction_theta_max 0.994
_diffrn_measurement_device 'three-circle diffractometer'
_diffrn_measurement_device_type 'Bruker D8 QUEST'
_diffrn_measurement_method '\w and \f scans'
_diffrn_radiation_monochromator 'mirror optics'
_diffrn_radiation_probe x-ray
_diffrn_radiation_type MoK\a
_diffrn_radiation_wavelength 0.71073
_diffrn_reflns_av_R_equivalents 0.0655
_diffrn_reflns_av_unetI/netI 0.0111
_diffrn_reflns_Laue_measured_fraction_full 0.994
_diffrn_reflns_Laue_measured_fraction_max 0.994
_diffrn_reflns_limit_h_max 31
_diffrn_reflns_limit_h_min -31
_diffrn_reflns_limit_k_max 31
_diffrn_reflns_limit_k_min -31
_diffrn_reflns_limit_l_max 25
_diffrn_reflns_limit_l_min -25
_diffrn_reflns_number 376298
_diffrn_reflns_point_group_measured_fraction_full 0.994
_diffrn_reflns_point_group_measured_fraction_max 0.994
_diffrn_reflns_theta_full 27.650
_diffrn_reflns_theta_max 27.650
_diffrn_reflns_theta_min 1.996
_diffrn_source 'microfocus sealed X-ray tube'
_diffrn_source_type 'Incoatec I\ms'
_diffrn_standards_number 0
_exptl_absorpt_coefficient_mu 4.007
_exptl_absorpt_correction_T_max 0.4915
_exptl_absorpt_correction_T_min 0.3946
_exptl_absorpt_correction_type multi-scan
_exptl_absorpt_process_details
;
SADABS-2016/2 (Bruker,2016/2) was used for absorption correction.
wR2(int) was 0.0943 before and 0.0622 after correction.
The Ratio of minimum to maximum transmission is 0.8028.
The \l/2 correction factor is Not present.
;
_exptl_crystal_colour colourless
_exptl_crystal_colour_primary colourless
_exptl_crystal_density_diffrn 0.979
_exptl_crystal_description needle
_exptl_crystal_F_000 3064
_exptl_crystal_size_max 0.24
_exptl_crystal_size_mid 0.08
_exptl_crystal_size_min 0.07
_refine_diff_density_max 1.055
_refine_diff_density_min -1.414
_refine_diff_density_rms 0.124
_refine_ls_extinction_coef 0.00032(3)
_refine_ls_extinction_expression Fc^*^=kFc[1+0.001xFc^2^\l^3^/sin(2\q)]^-1/4^
_refine_ls_extinction_method 'SHELXL-2018/3 (Sheldrick 2018)'
_refine_ls_goodness_of_fit_ref 1.058
_refine_ls_hydrogen_treatment constr
_refine_ls_matrix_type full
_refine_ls_number_parameters 172
_refine_ls_number_reflns 7010
_refine_ls_number_restraints 85
_refine_ls_restrained_S_all 1.090
_refine_ls_R_factor_all 0.0341
_refine_ls_R_factor_gt 0.0290
_refine_ls_shift/su_max 0.001
_refine_ls_shift/su_mean 0.000
_refine_ls_structure_factor_coef Fsqd
_refine_ls_weighting_details 'w=1/[\s^2^(Fo^2^)+(0.0365P)^2^+45.0716P] where P=(Fo^2^+2Fc^2^)/3'
_refine_ls_weighting_scheme calc
_refine_ls_wR_factor_gt 0.0764
_refine_ls_wR_factor_ref 0.0803
_reflns_Friedel_coverage 0.000
_reflns_number_gt 6184
_reflns_number_total 7010
_reflns_threshold_expression 'I > 2\s(I)'
_cod_data_source_file ja9b04737_si_007.cif
_cod_data_source_block oae4118a_sq
_cod_depositor_comments
;
The following automatic conversions were performed:

'_diffrn_radiation_probe' value 'X-ray' changed to 'x-ray' according
to
/home/data/users/saulius/crontab/automatic-downloads/current/ACS/lib/dictionaries/cif_core.dic
dictionary named 'cif_core.dic' version 2.4.2 from 2011-04-26.

Automatic conversion script
Id: cif_fix_values 4973 2017-02-22 13:04:09Z antanas 
;
_cod_original_cell_volume 11202.4(17)
_cod_database_code 4127362
_shelx_shelxl_version_number 2018/3
_shelx_space_group_comment
;
The symmetry employed for this shelxl refinement is uniquely defined
by the following loop, which should always be used as a source of
symmetry information in preference to the above space-group names.
They are only intended as comments.
;
_shelx_estimated_absorpt_t_max 0.767
_shelx_estimated_absorpt_t_min 0.446
_olex2_refinement_description
;
1. Fixed Uiso
 At 1.2 times of:
  All C(H) groups
 At 1.5 times of:
  All C(H,H,H) groups
2. Restrained distances
 C8-C4 = C22-C18 = C14-C12
 1.54 with sigma of 0.01
 C13-C13_$1 = C19-C20
 1.5 with sigma of 0.01
 C9-C10
 1.48 with sigma of 0.015
 C11-C10
 1.39 with sigma of 0.015
 C12-C11
 1.39 with sigma of 0.015
 C13-C12
 1.39 with sigma of 0.015
 C21-C20
 1.39 with sigma of 0.015
 C21_$2-C21_$3 = C21_$2-C20 = C21-C20 = C21-C21_$4 = C21_$4-C20_$5 = C21_$3-
 C20_$5 = C19-C18 = C19-C18_$2 = C18_$2-C17_$2 = C17_$2-C16 = C17-C16 = C18-C17
 1.39 with sigma of 0.015
 C11-C14 \\sim C13-C14
 with sigma of 0.015
 C17-C18_$2 \\sim C17_$2-C18 \\sim C16-C19
 with sigma of 0.02
 C17-C22 \\sim C19-C22
 with sigma of 0.01
3. Restrained planarity
 C9, C10, C11, C12, C13, C14
 with sigma of 0.01
4. Rigid bond restraints
 C4, C8
 with sigma for 1-2 distances of 0.01 and sigma for 1-3 distances of 0.01
5. Uiso/Uaniso restraints and constraints
Uanis(C4) \\sim Ueq, Uanis(C5) \\sim Ueq, Uanis(C6) \\sim Ueq, Uanis(C3) \\sim
Ueq, Uanis(C7) \\sim Ueq, Uanis(C2) \\sim Ueq, Uanis(C1) \\sim Ueq, Uanis(O5)
\\sim Ueq, Uanis(C8) \\sim Ueq: with sigma of 0.01 and sigma for terminal atoms
of 0.02
6. Others
 Fixed Sof: C11(0.5) H11(0.5) C12(0.5) H12(0.25) C14(0.25) H14A(0.25)
 H14B(0.25) H14C(0.25) H18(0.25) C21(0.5) H21(0.5) C22(0.25) H22A(0.25)
 H22B(0.25) H22C(0.25)
 Fixed Uiso: C17(0.175) C18(0.175) C19(0.175) C20(0.175) C21(0.175) C22(0.175)
7.a Riding coordinates:
 C11(H11), C12(H12), C14(H14A,H14B,H14C), C17(H17), C18(H18), C21(H21),
 C22(H22A,H22B,H22C)
7.b Aromatic/amide H refined with riding coordinates:
 C3(H3), C6(H6), C7(H7)
7.c Idealised Me refined as rotating group:
 C8(H8A,H8B,H8C)
;
_platon_squeeze_void_probe_radius 1.20
_olex2_submission_special_instructions 'No special instructions were received'

loop_
_space_group_symop_operation_xyz
'x, y, z'
'-x, -y, z'
'-y, x, z+1/2'
'y, -x, z+1/2'
'-x, y, -z'
'x, -y, -z'
'y, x, -z+1/2'
'-y, -x, -z+1/2'
'-x, -y, -z'
'x, y, -z'
'y, -x, -z-1/2'
'-y, x, -z-1/2'
'x, -y, z'
'-x, y, z'
'-y, -x, z-1/2'
'y, x, z-1/2'

loop_
_atom_site_label
_atom_site_type_symbol
_atom_site_fract_x
_atom_site_fract_y
_atom_site_fract_z
_atom_site_U_iso_or_equiv
_atom_site_adp_type
_atom_site_occupancy
_atom_site_site_symmetry_order
_atom_site_calc_flag
_atom_site_refinement_flags_posn
_atom_site_refinement_flags_adp
_atom_site_refinement_flags_occupancy
Th1 Th 0.000000 0.41763(2) 0.40035(2) 0.01961(7) Uani 1 2 d S T P
Th2 Th 0.11606(2) 0.500000 0.500000 0.01587(7) Uani 1 4 d S T P
O1 O 0.0561(3) 0.5788(3) 0.500000 0.076(2) Uani 1 2 d S T P
O2 O 0.0552(2) 0.500000 0.4046(3) 0.070(2) Uani 1 2 d S T P
O3 O 0.16168(13) 0.43441(13) 0.41996(17) 0.0412(7) Uani 1 1 d . . .
O4 O 0.09385(14) 0.38997(16) 0.36391(19) 0.0554(10) Uani 1 1 d . . .
C1 C 0.1441(2) 0.3998(2) 0.3778(3) 0.0477(12) Uani 1 1 d . U .
C2 C 0.1863(2) 0.3667(2) 0.3381(3) 0.0599(15) Uani 1 1 d . U .
C3 C 0.2416(3) 0.3685(3) 0.3548(4) 0.077(2) Uani 1 1 d . U .
H3 H 0.253764 0.392605 0.390353 0.093 Uiso 1 1 calc R . .
C4 C 0.2808(3) 0.3356(3) 0.3204(4) 0.094(2) Uani 1 1 d D U .
C5 C 0.2624(3) 0.3019(3) 0.2681(4) 0.089(2) Uani 1 1 d . U .
C6 C 0.2061(4) 0.3005(4) 0.2484(5) 0.115(3) Uani 1 1 d . U .
H6 H 0.193767 0.277482 0.211959 0.138 Uiso 1 1 calc R . .
C7 C 0.1685(3) 0.3344(3) 0.2847(4) 0.101(3) Uani 1 1 d . U .
H7 H 0.130143 0.334943 0.271958 0.121 Uiso 1 1 calc R . .
C8 C 0.3427(4) 0.3401(7) 0.3440(8) 0.224(7) Uani 1 1 d D U .
H8A H 0.364262 0.361278 0.310190 0.335 Uiso 1 1 calc GR . .
H8B H 0.358659 0.302518 0.348754 0.335 Uiso 1 1 calc GR . .
H8C H 0.344370 0.359485 0.387978 0.335 Uiso 1 1 calc GR . .
O5 O 0.000000 0.4500(3) 0.2823(2) 0.0627(15) Uani 1 2 d S TU P
C9 C 0.000000 0.500000 0.2556(7) 0.071(3) Uiso 1 4 d DS T P
C10 C 0.000000 0.500000 0.1799(7) 0.093(5) Uiso 1 4 d DS T P
C11 C 0.0247(5) 0.4545(6) 0.1452(8) 0.108(6) Uiso 0.5 1 d D . .
H11 H 0.041662 0.424160 0.169804 0.130 Uiso 0.5 1 d R . .
C12 C 0.0245(5) 0.4549(6) 0.0733(8) 0.124(7) Uiso 0.5 1 d D . .
H12 H 0.041536 0.424732 0.048553 0.149 Uiso 0.25 1 d R . .
C13 C 0.000000 0.500000 0.0382(3) 0.154(9) Uiso 1 4 d DS T P
C14 C 0.0514(9) 0.4053(8) 0.0349(11) 0.20(3) Uiso 0.25 1 d D . .
H14A H 0.049316 0.408938 -0.013633 0.300 Uiso 0.25 1 d R . .
H14B H 0.089966 0.403948 0.048657 0.300 Uiso 0.25 1 d R . .
H14C H 0.032826 0.371368 0.048587 0.300 Uiso 0.25 1 d R . .
O6 O 0.2282(4) 0.500000 0.500000 0.112(4) Uani 1 4 d S T P
O7 O 0.000000 0.3384(4) 0.3023(4) 0.111(3) Uani 1 2 d S T P
O8 O 0.000000 0.32063(18) 0.4411(3) 0.0523(12) Uani 1 2 d S T P
C15 C 0.000000 0.2985(4) 0.500000 0.076(4) Uani 1 4 d S T P
C16 C 0.000000 0.2356(8) 0.500000 0.117(6) Uiso 1 4 d DS T P
C17 C 0.000000 0.2081(7) 0.5628(7) 0.175 Uiso 1 2 d DS T P
H17 H 0.000000 0.228406 0.604991 0.210 Uiso 1 2 d RS T P
C18 C 0.000000 0.1491(7) 0.5608(8) 0.175 Uiso 1 2 d DS T P
H18 H 0.000000 0.129159 0.603204 0.210 Uiso 0.5 2 d RS T P
C19 C 0.000000 0.1184(8) 0.500000 0.175 Uiso 1 4 d DS T P
C20 C 0.000000 0.0547(8) 0.500000 0.175 Uiso 1 4 d DS T P
C21 C 0.0435(7) 0.0294(2) 0.4624(9) 0.175 Uiso 0.5 1 d D . .
H21 H 0.071140 0.050877 0.438342 0.210 Uiso 0.5 1 d R . .
C22 C 0.000000 0.1170(8) 0.6296(9) 0.175 Uiso 0.5 2 d DS T P
H22A H 0.000000 0.143356 0.666509 0.263 Uiso 0.5 2 d RS T P
H22B H -0.032820 0.093946 0.632379 0.263 Uiso 0.25 1 d R . .
H22C H 0.032820 0.093946 0.632379 0.263 Uiso 0.25 1 d R . .

loop_
_atom_site_aniso_label
_atom_site_aniso_U_11
_atom_site_aniso_U_22
_atom_site_aniso_U_33
_atom_site_aniso_U_23
_atom_site_aniso_U_13
_atom_site_aniso_U_12
Th1 0.02380(10) 0.01845(10) 0.01657(10) -0.00831(6) 0.000 0.000
Th2 0.01345(12) 0.01502(12) 0.01914(12) 0.000 0.000 0.000
O1 0.084(4) 0.129(5) 0.0160(19) 0.000 0.000 0.084(4)
O2 0.059(3) 0.019(2) 0.131(5) 0.000 -0.070(4) 0.000
O3 0.0338(16) 0.0381(16) 0.0516(18) -0.0080(15) 0.0197(14) 0.0136(13)
O4 0.0403(19) 0.063(2) 0.063(2) -0.0333(19) 0.0166(17) 0.0176(16)
C1 0.043(3) 0.047(3) 0.053(3) -0.013(2) 0.025(2) 0.021(2)
C2 0.047(3) 0.055(3) 0.078(4) -0.029(3) 0.027(3) 0.022(2)
C3 0.055(3) 0.071(4) 0.107(5) -0.047(4) 0.021(3) 0.022(3)
C4 0.062(4) 0.094(5) 0.126(6) -0.050(4) 0.027(4) 0.027(3)
C5 0.066(4) 0.081(4) 0.118(5) -0.047(4) 0.045(4) 0.020(3)
C6 0.094(5) 0.126(6) 0.124(6) -0.075(5) 0.024(5) 0.029(5)
C7 0.073(4) 0.116(5) 0.115(5) -0.069(5) 0.018(4) 0.035(4)
C8 0.119(7) 0.270(14) 0.281(14) -0.118(12) -0.007(9) 0.049(10)
O5 0.086(4) 0.082(4) 0.020(2) -0.008(2) 0.000 0.000
O6 0.051(6) 0.141(11) 0.145(11) 0.000 0.000 0.000
O7 0.097(5) 0.114(6) 0.122(6) -0.083(5) 0.000 0.000
O8 0.071(3) 0.020(2) 0.066(3) -0.001(2) 0.000 0.000
C15 0.074(8) 0.022(5) 0.131(13) 0.000 0.000 0.000

loop_
_atom_type_symbol
_atom_type_description
_atom_type_scat_dispersion_real
_atom_type_scat_dispersion_imag
_atom_type_scat_source
C C 0.0033 0.0016 'International Tables Vol C Tables 4.2.6.8 and 6.1.1.4'
H H 0.0000 0.0000 'International Tables Vol C Tables 4.2.6.8 and 6.1.1.4'
O O 0.0106 0.0060 'International Tables Vol C Tables 4.2.6.8 and 6.1.1.4'
Th Th -7.2400 8.8979 'International Tables Vol C Tables 4.2.6.8 and 6.1.1.4'

loop_
_geom_angle_atom_site_label_1
_geom_angle_atom_site_label_2
_geom_angle_atom_site_label_3
_geom_angle
_geom_angle_site_symmetry_1
_geom_angle_site_symmetry_3
Th1 Th1 Th2 60.070(4) 10_556 .
Th1 Th1 Th2 60.070(4) 10_556 9_566
Th2 Th1 Th2 89.939(6) 9_566 .
O1 Th1 Th1 34.44(12) 9_566 10_556
O1 Th1 Th1 34.44(12) 13_565 10_556
O1 Th1 Th2 34.05(12) 13_565 .
O1 Th1 Th2 88.23(17) 13_565 9_566
O1 Th1 Th2 34.05(12) 9_566 9_566
O1 Th1 Th2 88.23(17) 9_566 .
O1 Th1 O1 68.7(2) 13_565 9_566
O1 Th1 O4 140.26(13) 13_565 14
O1 Th1 O4 74.56(18) 13_565 .
O1 Th1 O4 74.56(18) 9_566 14
O1 Th1 O4 140.26(13) 9_566 .
O1 Th1 O5 140.44(12) 13_565 .
O1 Th1 O5 140.44(11) 9_566 .
O1 Th1 O7 127.9(2) 9_566 .
O1 Th1 O7 127.9(2) 13_565 .
O1 Th1 O8 76.40(19) 13_565 .
O1 Th1 O8 76.40(19) 9_566 .
O2 Th1 Th1 87.97(17) . 10_556
O2 Th1 Th1 87.97(17) 2_565 10_556
O2 Th1 Th2 87.65(16) . 9_566
O2 Th1 Th2 34.19(12) 2_565 9_566
O2 Th1 Th2 34.19(12) . .
O2 Th1 Th2 87.65(16) 2_565 .
O2 Th1 O1 68.08(18) . 13_565
O2 Th1 O1 104.7(3) 2_565 13_565
O2 Th1 O1 104.7(3) . 9_566
O2 Th1 O1 68.08(18) 2_565 9_566
O2 Th1 O2 67.6(2) . 2_565
O2 Th1 O4 138.15(13) 2_565 .
O2 Th1 O4 138.15(13) . 14
O2 Th1 O4 74.02(17) . .
O2 Th1 O4 74.02(17) 2_565 14
O2 Th1 O5 76.77(19) . .
O2 Th1 O5 76.77(19) 2_565 .
O2 Th1 O7 127.4(2) . .
O2 Th1 O7 127.4(2) 2_565 .
O2 Th1 O8 140.64(11) . .
O2 Th1 O8 140.63(11) 2_565 .
O4 Th1 Th1 107.03(9) 14 10_556
O4 Th1 Th1 107.03(9) . 10_556
O4 Th1 Th2 158.41(8) . 9_566
O4 Th1 Th2 68.50(8) . .
O4 Th1 Th2 158.42(8) 14 .
O4 Th1 Th2 68.50(8) 14 9_566
O4 Th1 O4 133.03(17) . 14
O4 Th1 O5 78.91(11) . .
O4 Th1 O5 78.91(11) 14 .
O4 Th1 O7 66.53(8) . .
O4 Th1 O7 66.53(8) 14 .
O4 Th1 O8 80.81(11) 14 .
O4 Th1 O8 80.81(11) . .
O5 Th1 Th1 161.57(14) . 10_556
O5 Th1 Th2 108.35(10) . .
O5 Th1 Th2 108.35(10) . 9_566
O5 Th1 O7 62.9(3) . .
O5 Th1 O8 127.51(19) . .
O7 Th1 Th1 135.5(2) . 10_556
O7 Th1 Th2 135.027(5) . .
O7 Th1 Th2 135.027(4) . 9_566
O8 Th1 Th1 70.93(12) . 10_556
O8 Th1 Th2 108.12(8) . .
O8 Th1 Th2 108.12(8) . 9_566
O8 Th1 O7 64.6(2) . .
Th1 Th2 Th1 90.059(6) 10_556 2_565
Th1 Th2 Th1 59.858(7) 2_565 9_566
Th1 Th2 Th1 60.209(6) 10_556 9_566
O1 Th2 Th1 34.18(9) . 2_565
O1 Th2 Th1 34.18(9) 13_565 10_556
O1 Th2 Th1 88.32(17) 13_565 2_565
O1 Th2 Th1 88.32(17) . 10_556
O1 Th2 Th1 88.32(17) 13_565 9_566
O1 Th2 Th1 34.18(9) . 9_566
O1 Th2 O1 105.4(4) 13_565 .
O1 Th2 O2 68.19(13) . 10_556
O1 Th2 O2 68.19(13) 13_565 10_556
O1 Th2 O2 68.19(13) 13_565 .
O1 Th2 O2 68.18(13) . .
O1 Th2 O3 140.46(8) . 10_556
O1 Th2 O3 76.30(16) . 13_565
O1 Th2 O3 140.46(8) 13_565 6_566
O1 Th2 O3 76.30(16) . 6_566
O1 Th2 O3 76.29(16) 13_565 .
O1 Th2 O3 140.46(8) . .
O1 Th2 O3 76.30(16) 13_565 10_556
O1 Th2 O3 140.46(8) 13_565 13_565
O1 Th2 O6 127.30(19) 13_565 .
O1 Th2 O6 127.30(19) . .
O2 Th2 Th1 34.16(8) . 2_565
O2 Th2 Th1 34.16(8) 10_556 10_556
O2 Th2 Th1 87.75(15) 10_556 2_565
O2 Th2 Th1 87.75(15) . 10_556
O2 Th2 Th1 87.75(15) . 9_566
O2 Th2 Th1 34.16(8) 10_556 9_566
O2 Th2 O2 104.4(4) 10_556 .
O2 Th2 O3 140.58(8) . 10_556
O2 Th2 O3 76.59(16) . 13_565
O2 Th2 O3 140.58(8) 10_556 13_565
O2 Th2 O3 76.59(16) 10_556 6_566
O2 Th2 O3 140.58(8) 10_556 .
O2 Th2 O3 76.59(16) . .
O2 Th2 O3 140.58(8) . 6_566
O2 Th2 O3 76.59(16) 10_556 10_556
O2 Th2 O6 127.82(18) . .
O2 Th2 O6 127.82(18) 10_556 .
O3 Th2 Th1 161.18(8) . 9_566
O3 Th2 Th1 71.12(8) 6_566 9_566
O3 Th2 Th1 161.18(8) 10_556 2_565
O3 Th2 Th1 108.11(7) . 10_556
O3 Th2 Th1 108.19(8) 6_566 10_556
O3 Th2 Th1 108.19(8) . 2_565
O3 Th2 Th1 108.11(7) 13_565 9_566
O3 Th2 Th1 161.18(8) 13_565 10_556
O3 Th2 Th1 108.11(7) 6_566 2_565
O3 Th2 Th1 71.12(8) 13_565 2_565
O3 Th2 Th1 108.19(8) 10_556 9_566
O3 Th2 Th1 71.12(8) 10_556 10_556
O3 Th2 O3 127.69(16) . 6_566
O3 Th2 O3 78.96(16) 6_566 13_565
O3 Th2 O3 78.64(15) 6_566 10_556
O3 Th2 O3 127.69(16) 13_565 10_556
O3 Th2 O3 78.64(15) . 13_565
O3 Th2 O3 78.96(16) . 10_556
O3 Th2 O6 63.85(8) 13_565 .
O3 Th2 O6 63.85(8) . .
O3 Th2 O6 63.85(8) 10_556 .
O3 Th2 O6 63.85(8) 6_566 .
O6 Th2 Th1 134.971(3) . 10_556
O6 Th2 Th1 134.971(3) . 9_566
O6 Th2 Th1 134.971(3) . 2_565
Th1 O1 Th1 111.1(2) 2_565 9_566
Th2 O1 Th1 111.77(18) . 9_566
Th2 O1 Th1 111.77(18) . 2_565
Th1 O2 Th1 112.3(2) 2_565 .
Th1 O2 Th2 111.66(18) 2_565 .
Th1 O2 Th2 111.66(18) . .
C1 O3 Th2 134.1(3) . .
C1 O4 Th1 139.8(3) . .
O3 C1 O4 126.4(4) . .
O3 C1 C2 118.0(5) . .
O4 C1 C2 115.6(5) . .
C3 C2 C1 120.7(5) . .
C3 C2 C7 120.1(5) . .
C7 C2 C1 119.2(5) . .
C2 C3 H3 119.5 . .
C2 C3 C4 121.0(6) . .
C4 C3 H3 119.5 . .
C3 C4 C8 117.0(8) . .
C5 C4 C3 118.5(6) . .
C5 C4 C8 124.5(7) . .
C4 C5 C5 121.1(7) . 7
C4 C5 C6 121.8(5) . .
C6 C5 C5 117.1(6) . 7
C5 C6 H6 121.3 . .
C5 C6 C7 117.5(7) . .
C7 C6 H6 121.3 . .
C2 C7 C6 121.1(7) . .
C2 C7 H7 119.5 . .
C6 C7 H7 119.5 . .
C4 C8 H8A 109.5 . .
C4 C8 H8B 109.5 . .
C4 C8 H8C 109.5 . .
H8A C8 H8B 109.5 . .
H8A C8 H8C 109.5 . .
H8B C8 H8C 109.5 . .
C9 O5 Th1 132.1(6) . .
O5 C9 O5 132.6(11) . 2_565
O5 C9 C10 113.7(6) . .
O5 C9 C10 113.7(6) 2_565 .
C11 C10 C9 118.8(9) 14 .
C11 C10 C9 118.8(9) 2_565 .
C11 C10 C9 118.8(9) . .
C11 C10 C9 118.8(9) 13_565 .
C11 C10 C11 100.8(14) 14 2_565
C11 C10 C11 100.8(14) . 13_565
C11 C10 C11 122.4(18) . 2_565
C11 C10 C11 122.4(18) 14 13_565
C10 C11 H11 121.0 . .
C10 C11 C12 118.3(16) . .
C10 C11 C12 95.7(12) . 14
C11 C11 H11 115.0 14 .
C11 C11 C12 89.9(5) 14 .
C12 C11 H11 120.6 . .
C12 C11 H11 131.4 14 .
C11 C12 H12 130.9 14 .
C11 C12 H12 120.0 . .
C11 C12 C14 118.8(11) . .
C12 C12 C11 90.1(5) 14 .
C12 C12 H12 115.0 14 .
C13 C12 C11 96.6(11) . 14
C13 C12 C11 119.8(15) . .
C13 C12 H12 120.2 . .
C13 C12 C14 121.4(11) . .
C14 C12 C11 129.5(9) . 14
C12 C13 C12 121.3(15) 2_565 .
C12 C13 C12 99.9(12) 13_565 .
C12 C13 C12 121.3(15) 13_565 14
C12 C13 C12 99.9(12) 2_565 14
C12 C13 C13 119.3(8) 13_565 5
C12 C13 C13 119.3(8) . 5
C12 C13 C13 119.3(8) 14 5
C12 C13 C13 119.3(8) 2_565 5
C12 C14 H14A 113.2 . .
C12 C14 H14B 106.6 . .
C12 C14 H14C 108.6 . .
H12 C14 H14A 111.3 . .
H12 C14 H14B 106.3 . .
H12 C14 H14C 110.8 . .
C14 C14 C12 119.2(8) 10 .
C14 C14 H12 117.3 10 .
C14 C14 H14B 106.3 10 .
C14 C14 H14C 106.3 10 .
H14A C14 H14B 109.4 . .
H14A C14 H14C 109.4 . .
H14B C14 H14C 109.6 . .
C15 O8 Th1 133.7(5) . .
O8 C15 O8 130.8(10) . 10_556
O8 C15 C16 114.6(5) . .
O8 C15 C16 114.6(5) 10_556 .
C17 C16 C15 118.0(10) 5_556 .
C17 C16 C15 118.0(10) . .
C17 C16 C17 124(2) 5_556 .
C16 C17 H17 121.6 . .
C16 C17 C18 116(2) . .
C18 C17 H17 122.0 . .
C17 C18 H18 118.1 . .
C17 C18 C22 117.9(12) . .
C19 C18 C17 123(2) . .
C19 C18 H18 118.6 . .
C19 C18 C22 118.8(12) . .
C18 C19 C18 117(2) . 5_556
C18 C19 C20 121.6(11) 5_556 .
C18 C19 C20 121.6(11) . .
C21 C20 C19 115.3(9) 10_556 .
C21 C20 C19 115.3(9) 14 .
C21 C20 C19 115.3(9) 5_556 .
C21 C20 C19 115.3(9) . .
C21 C20 C21 95.0(18) 10_556 5_556
C21 C20 C21 129.4(19) 14 10_556
C21 C20 C21 95.0(18) 14 .
C21 C20 C21 129.4(19) 5_556 .
C20 C21 C21 85.2(13) . 6_556
C20 C21 H21 122.4 . .
C21 C21 C20 115.3(9) 13 .
C21 C21 C21 89.997(3) 13 10_556
C21 C21 H21 122.3 13 .
C21 C21 H21 136.5 6_556 .
C21 C21 H21 119.5 10_556 .
C18 C22 H22A 109.5 . .
C18 C22 H22B 109.5 . .
C18 C22 H22C 109.5 . .
H18 C22 H22A 109.9 . .
H18 C22 H22B 109.3 . .
H18 C22 H22C 109.3 . .
H22A C22 H22B 109.5 . .
H22A C22 H22C 109.5 . .
H22B C22 H22C 109.5 . .

loop_
_geom_bond_atom_site_label_1
_geom_bond_atom_site_label_2
_geom_bond_distance
_geom_bond_site_symmetry_2
Th1 Th1 3.9138(4) 10_556
Th1 Th2 3.9222(3) 9_566
Th1 Th2 3.9222(3) .
Th1 O1 2.373(3) 13_565
Th1 O1 2.373(3) 9_566
Th1 O2 2.369(3) .
Th1 O2 2.370(3) 2_565
Th1 O4 2.444(3) .
Th1 O4 2.444(3) 14
Th1 O5 2.444(5) .
Th1 O7 2.699(6) .
Th1 O8 2.451(5) .
Th2 O1 2.365(5) .
Th2 O1 2.365(5) 13_565
Th2 O2 2.371(5) .
Th2 O2 2.371(5) 10_556
Th2 O3 2.472(3) 13_565
Th2 O3 2.472(3) .
Th2 O3 2.472(3) 6_566
Th2 O3 2.472(3) 10_556
Th2 O6 2.679(10) .
O3 C1 1.243(6) .
O4 C1 1.252(6) .
C1 C2 1.499(5) .
C2 C3 1.363(9) .
C2 C7 1.370(9) .
C3 H3 0.9500 .
C3 C4 1.396(7) .
C4 C5 1.376(10) .
C4 C8 1.555(8) .
C5 C5 1.513(10) 7
C5 C6 1.400(11) .
C6 H6 0.9500 .
C6 C7 1.402(8) .
C7 H7 0.9500 .
C8 H8A 0.9800 .
C8 H8B 0.9800 .
C8 H8C 0.9800 .
O5 C9 1.305(8) .
C9 C10 1.487(12) .
C10 C11 1.412(11) .
C10 C11 1.412(11) 13_565
C10 C11 1.412(11) 2_565
C10 C11 1.412(11) 14
C11 H11 0.9600 .
C11 C12 1.413(13) .
C12 H12 0.9596 .
C12 C13 1.406(12) .
C12 C14 1.544(10) .
C13 C13 1.500(10) 5
C14 H14A 0.9579 .
C14 H14B 0.9616 .
C14 H14C 0.9614 .
O8 C15 1.271(6) .
C15 C16 1.50(2) .
C16 C17 1.397(9) 5_556
C16 C17 1.397(9) .
C17 H17 0.9597 .
C17 C18 1.409(10) .
C18 H18 0.9600 .
C18 C19 1.402(10) .
C18 C22 1.553(10) .
C19 C20 1.521(10) .
C20 C21 1.410(7) 10_556
C20 C21 1.410(7) .
C20 C21 1.410(7) 14
C20 C21 1.410(7) 5_556
C21 C21 1.406(10) 13
C21 H21 0.9599 .
C22 H22A 0.9598 .
C22 H22B 0.9600 .
C22 H22C 0.9600 .

loop_
_geom_torsion_atom_site_label_1
_geom_torsion_atom_site_label_2
_geom_torsion_atom_site_label_3
_geom_torsion_atom_site_label_4
_geom_torsion
_geom_torsion_site_symmetry_1
_geom_torsion_site_symmetry_4
Th1 O4 C1 O3 -3.7(10) . .
Th1 O4 C1 C2 177.4(4) . .
Th1 O5 C9 O5 0.000(3) . 2_565
Th1 O5 C9 C10 180.000(2) . .
Th1 O8 C15 O8 0.000(2) . 10_556
Th1 O8 C15 C16 180.000(2) . .
Th2 O3 C1 O4 1.6(9) . .
Th2 O3 C1 C2 -179.6(4) . .
O3 C1 C2 C3 9.5(9) . .
O3 C1 C2 C7 -170.6(6) . .
O4 C1 C2 C3 -171.5(6) . .
O4 C1 C2 C7 8.3(9) . .
C1 C2 C3 C4 176.5(7) . .
C1 C2 C7 C6 -176.6(8) . .
C2 C3 C4 C5 1.4(13) . .
C2 C3 C4 C8 -179.2(10) . .
C3 C2 C7 C6 3.3(13) . .
C3 C4 C5 C5 -176.0(8) . 7
C3 C4 C5 C6 0.7(14) . .
C4 C5 C6 C7 -0.7(15) . .
C5 C5 C6 C7 176.0(9) 7 .
C5 C6 C7 C2 -1.3(15) . .
C7 C2 C3 C4 -3.3(12) . .
C8 C4 C5 C5 4.6(17) . 7
C8 C4 C5 C6 -178.7(12) . .
O5 C9 C10 C11 -151.5(5) . 13_565
O5 C9 C10 C11 -28.5(5) . .
O5 C9 C10 C11 151.5(5) 2_565 .
O5 C9 C10 C11 28.5(5) . 14
O5 C9 C10 C11 151.5(5) . 2_565
O5 C9 C10 C11 28.5(5) 2_565 13_565
O5 C9 C10 C11 -28.5(5) 2_565 2_565
O5 C9 C10 C11 -151.5(5) 2_565 14
C9 C10 C11 C11 104.6(5) . 14
C9 C10 C11 C12 -179.9(3) . .
C9 C10 C11 C12 145.8(5) . 14
C10 C11 C12 C11 -61.6(5) . 14
C10 C11 C12 C12 -61.6(5) . 14
C10 C11 C12 C13 -0.2(5) . .
C10 C11 C12 C14 -179.9(3) . .
C11 C10 C11 C11 -75.4(5) 2_565 14
C11 C10 C11 C11 -123.7(12) 13_565 14
C11 C10 C11 C12 75.5(6) 14 .
C11 C10 C11 C12 0.1(3) 2_565 .
C11 C10 C11 C12 41.2(9) 14 14
C11 C10 C11 C12 -48.3(10) 13_565 .
C11 C10 C11 C12 -82.6(10) 13_565 14
C11 C10 C11 C12 -34.2(5) 2_565 14
C11 C11 C12 C12 0.007(1) 14 14
C11 C11 C12 C13 61.4(6) 14 .
C11 C11 C12 C14 -118.3(7) 14 .
C11 C12 C13 C12 34.6(5) 14 2_565
C11 C12 C13 C12 0.1(3) . 2_565
C11 C12 C13 C12 48.1(10) . 13_565
C11 C12 C13 C12 -74.9(6) . 14
C11 C12 C13 C12 -40.4(9) 14 14
C11 C12 C13 C12 82.7(9) 14 13_565
C11 C12 C13 C13 -145.4(5) 14 5
C11 C12 C13 C13 -179.9(3) . 5
C11 C12 C14 C14 132.9(10) 14 10
C11 C12 C14 C14 179.9(2) . 10
C12 C11 C12 C11 -0.007(2) 14 14
C12 C11 C12 C13 61.4(6) 14 .
C12 C11 C12 C14 -118.3(7) 14 .
C12 C12 C13 C12 75.1(5) 14 2_565
C12 C12 C13 C12 123.1(10) 14 13_565
C12 C12 C13 C13 -104.9(5) 14 5
C12 C12 C14 C14 75.2(5) 14 10
C13 C12 C14 C14 0.2(5) . 10
C14 C12 C13 C12 104.7(6) . 14
C14 C12 C13 C12 179.8(5) . 2_565
C14 C12 C13 C12 -132.2(10) . 13_565
C14 C12 C13 C13 -0.2(5) . 5
O8 C15 C16 C17 180.000(3) . .
O8 C15 C16 C17 0.000(2) . 5_556
O8 C15 C16 C17 180.000(2) 10_556 5_556
O8 C15 C16 C17 0.000(4) 10_556 .
C15 C16 C17 C18 180.000(2) . .
C16 C17 C18 C19 0.000(3) . .
C16 C17 C18 C22 180.000(2) . .
C17 C16 C17 C18 0.000(5) 5_556 .
C17 C18 C19 C18 0.000(3) . 5_556
C17 C18 C19 C20 180.000(2) . .
C18 C19 C20 C21 125.4(10) 5_556 10_556
C18 C19 C20 C21 -125.4(10) . .
C18 C19 C20 C21 125.4(10) . 14
C18 C19 C20 C21 54.6(10) . 5_556
C18 C19 C20 C21 -54.6(10) 5_556 14
C18 C19 C20 C21 -125.4(10) 5_556 5_556
C18 C19 C20 C21 -54.6(10) . 10_556
C18 C19 C20 C21 54.6(10) 5_556 .
C19 C20 C21 C21 180.000(3) . 13
C19 C20 C21 C21 106.9(8) . 10_556
C19 C20 C21 C21 143.7(3) . 6_556
C21 C20 C21 C21 -73.1(8) 5_556 10_556
C21 C20 C21 C21 -132.1(15) 14 10_556
C21 C20 C21 C21 73.1(8) 10_556 13
C21 C20 C21 C21 -95.3(14) 14 6_556
C21 C20 C21 C21 -58.9(12) 14 13
C21 C20 C21 C21 0.000(4) 5_556 13
C21 C20 C21 C21 36.8(7) 10_556 6_556
C21 C20 C21 C21 -36.3(3) 5_556 6_556
C22 C18 C19 C18 180.000(3) . 5_556
C22 C18 C19 C20 0.000(2) . .

loop_
_platon_squeeze_void_nr
_platon_squeeze_void_average_x
_platon_squeeze_void_average_y
_platon_squeeze_void_average_z
_platon_squeeze_void_volume
_platon_squeeze_void_count_electrons
_platon_squeeze_void_content
1 -0.010 0.189 -0.028 6981 1457 ' '
